data_1007020
loop_
_publ_author_name
'Silvestre, J P'
'Durif, A'

_publ_section_title
;
Structure cristalline du molybdo-perrhenate de potassium  K~3~ (Mo
O~4~) (Re O~4~)
;
_journal_coden_ASTM JSSCBI
_journal_name_full 'Journal of Solid State Chemistry'
_journal_page_first 97
_journal_page_last 100
_journal_paper_doi 10.1016/S0022-4596(78)90187-1
_journal_volume 24
_journal_year 1978
_chemical_formula_structural 'K3 (MO O4) (RE O4)'
_chemical_formula_sum 'K3 Mo O8 Re'
_chemical_name_systematic 'Tripotassium molybdate tetraoxorhenate(VII)'
_space_group_IT_number 12
_symmetry_cell_setting monoclinic
_symmetry_Int_Tables_number 12
_symmetry_space_group_name_Hall '-C 2y'
_symmetry_space_group_name_H-M 'C 1 2/m 1'
_cell_angle_alpha 90
_cell_angle_beta 116.28(5)
_cell_angle_gamma 90
_cell_formula_units_Z 2
_cell_length_a 10.49(1)
_cell_length_b 6.059(5)
_cell_length_c 7.892(5)
_cell_volume 449.8
_refine_ls_R_factor_all 0.064
_cod_database_code 1007020

loop_
_symmetry_equiv_pos_as_xyz
x,y,z
x,-y,z
-x,-y,-z
-x,y,-z
1/2+x,1/2+y,z
1/2+x,1/2-y,z
1/2-x,1/2-y,-z
1/2-x,1/2+y,-z

loop_
_atom_site_label
_atom_site_type_symbol
_atom_site_symmetry_multiplicity
_atom_site_Wyckoff_symbol
_atom_site_fract_x
_atom_site_fract_y
_atom_site_fract_z
_atom_site_occupancy
_atom_site_attached_hydrogens
_atom_site_calc_flag
Mo1 Mo6+ 4 i 0.09773(5) 0. 0.29334(9) 0.5 0 d
Re1 Re7+ 4 i 0.09773(5) 0. 0.29334(9) 0.5 0 d
K1 K1+ 2 d 0.5 0. 0.5 1. 0 d
K2 K1+ 4 i 0.69645(24) 0. 0.08856(31) 1. 0 d
O1 O2- 4 i 0.17397(127) 0. 0.53622(94) 1. 0 d
O2 O2- 8 j 0.49013(65) 0.26528(99) 0.20367(122) 1. 0 d
O3 O2- 4 i 0.22493(90) 0. 0.20331(156) 1. 0 d

loop_
_atom_type_symbol
_atom_type_oxidation_number
Mo6+ 6.000
Re7+ 7.000
K1+ 1.000
O2- -2.000
